data_4350496
loop_
_publ_author_name
'Senda, Shunsuke'
'Ohki, Yasuhiro'
'Hirayama, Tomoko'
'Toda, Daisuke'
'Chen, Jing-Lin'
'Matsumoto, Tsuyoshi'
'Kawaguchi, Hiroyuki'
'Tatsumi, Kazuyuki'

_publ_section_title
;
 Mono{hydrotris(mercaptoimidazolyl)borato} complexes of manganese(II),
 iron(II), cobalt(II), and nickel(II) halides.
;
_journal_issue 24
_journal_name_full 'Inorganic chemistry'
_journal_page_first 9914
_journal_page_last 9925
_journal_paper_doi 10.1021/ic0610132
_journal_volume 45
_journal_year 2006
_chemical_formula_sum 'C47 H62 B Cl Fe N6 O0.5 S3'
_chemical_formula_weight 917.34
_space_group_IT_number 2
_space_group_name_Hall '-P 1'
_space_group_name_H-M_alt 'P -1'
_symmetry_cell_setting triclinic
_symmetry_Int_Tables_number 2
_symmetry_space_group_name_H-M 'P -1'
_cell_angle_alpha 95.185(3)
_cell_angle_beta 95.765(1)
_cell_angle_gamma 97.082(1)
_cell_formula_units_Z 2
_cell_length_a 9.877(1)
_cell_length_b 13.615(2)
_cell_length_c 18.340(2)
_cell_measurement_temperature 173.2
_cell_volume 2421.9(5)
_computing_cell_refinement D*TREK
_computing_data_collection D*TREK
_computing_data_reduction 'teXsan Ver. 1.11'
_computing_publication_material 'teXsan Ver. 1.11'
_computing_structure_refinement 'teXsan Ver. 1.10'
_computing_structure_solution 'DIRDIF94 (PATTY)'
_diffrn_measured_fraction_theta_full 0.9745
_diffrn_measured_fraction_theta_max 0.9745
_diffrn_measurement_device_type 'Quantum CCD/Rigaku AFC7'
_diffrn_measurement_method \w
_diffrn_radiation_type 'Mo K\a'
_diffrn_radiation_wavelength 0.7107
_diffrn_reflns_limit_h_max 12
_diffrn_reflns_limit_h_min 0
_diffrn_reflns_limit_k_max 17
_diffrn_reflns_limit_k_min -17
_diffrn_reflns_limit_l_max 23
_diffrn_reflns_limit_l_min -23
_diffrn_reflns_number 10839
_diffrn_reflns_theta_full 27.50
_diffrn_reflns_theta_max 27.50
_exptl_absorpt_coefficient_mu 0.535
_exptl_absorpt_correction_type none
_exptl_crystal_colour clear
_exptl_crystal_density_diffrn 1.258
_exptl_crystal_density_method 'not measured'
_exptl_crystal_description block
_exptl_crystal_size_max 0.200
_exptl_crystal_size_mid 0.200
_exptl_crystal_size_min 0.200
_refine_diff_density_max 0.52
_refine_diff_density_min -0.77
_refine_ls_extinction_method none
_refine_ls_goodness_of_fit_ref 1.523
_refine_ls_hydrogen_treatment noref
_refine_ls_number_parameters 534
_refine_ls_number_reflns 10391
_refine_ls_R_factor_gt 0.0411
_refine_ls_shift/su_max 0.0005
_refine_ls_structure_factor_coef F
_refine_ls_weighting_details 'w = 1/[\s^2^(Fo) + 0.00063|Fo|^2^]'
_refine_ls_weighting_scheme calc
_refine_ls_wR_factor_ref 0.0593
_reflns_number_gt 8236
_reflns_number_total 10819
_reflns_threshold_expression F^2^>2.0\s(F^2^)
_cod_data_source_file ic0610132si20060906_094900.cif
_cod_data_source_block ArFeCl
_cod_original_cell_volume 2421.7(5)
_cod_original_sg_symbol_H-M 'P -1         '
_cod_original_formula_sum 'C47 H62 B Cl Fe N6 O0.50 S3 '
_cod_database_code 4350496

loop_
_symmetry_equiv_pos_as_xyz
x,y,z
-x,-y,-z

loop_
_atom_site_label
_atom_site_type_symbol
_atom_site_fract_x
_atom_site_fract_y
_atom_site_fract_z
_atom_site_U_iso_or_equiv
_atom_site_adp_type
_atom_site_occupancy
_atom_site_calc_flag
_atom_site_refinement_flags
Fe(1) Fe 0.14358(3) 0.23515(2) 0.25458(2) 0.02663(8) Uani 1.00 d .
Cl(1) Cl 0.31435(6) 0.14194(6) 0.24826(4) 0.0580(2) Uani 1.00 d .
S(1) S 0.21162(5) 0.40509(4) 0.29987(3) 0.0314(1) Uani 1.00 d .
S(2) S 0.01143(5) 0.24174(4) 0.13929(3) 0.0245(1) Uani 1.00 d .
S(3) S -0.02023(5) 0.17025(4) 0.33031(3) 0.0284(1) Uani 1.00 d .
O(1) O 0.3675(4) 0.4491(3) 0.5577(2) 0.062(1) Uiso 0.50 d P
N(1) N -0.0349(2) 0.4469(1) 0.23248(9) 0.0227(4) Uani 1.00 d .
N(2) N 0.1485(2) 0.5272(1) 0.19644(9) 0.0250(4) Uani 1.00 d .
N(3) N -0.2049(2) 0.2836(1) 0.21702(9) 0.0214(4) Uani 1.00 d .
N(4) N -0.2467(2) 0.1481(1) 0.14037(8) 0.0218(4) Uani 1.00 d .
N(5) N -0.1045(2) 0.3580(1) 0.34749(9) 0.0227(4) Uani 1.00 d .
N(6) N -0.0913(2) 0.2795(1) 0.44669(9) 0.0229(4) Uani 1.00 d .
C(1) C 0.1040(2) 0.4597(1) 0.2420(1) 0.0233(5) Uani 1.00 d .
C(2) C -0.0757(2) 0.5068(2) 0.1789(1) 0.0277(5) Uani 1.00 d .
C(3) C 0.0357(2) 0.5561(2) 0.1566(1) 0.0303(6) Uani 1.00 d .
C(4) C 0.2913(2) 0.5623(1) 0.1899(1) 0.0244(5) Uani 1.00 d .
C(5) C 0.3511(2) 0.6516(2) 0.2310(1) 0.0310(6) Uani 1.00 d .
C(6) C 0.4894(2) 0.6813(2) 0.2263(1) 0.0391(6) Uani 1.00 d .
C(7) C 0.5628(2) 0.6257(2) 0.1821(2) 0.0455(7) Uani 1.00 d .
C(8) C 0.4996(2) 0.5397(2) 0.1403(1) 0.0423(7) Uani 1.00 d .
C(9) C 0.3619(2) 0.5061(2) 0.1434(1) 0.0306(6) Uani 1.00 d .
C(10) C 0.2721(2) 0.7141(2) 0.2800(1) 0.0406(7) Uani 1.00 d .
C(11) C 0.3072(3) 0.8261(2) 0.2741(2) 0.0618(9) Uani 1.00 d .
C(12) C 0.2960(4) 0.6931(2) 0.3579(2) 0.079(1) Uani 1.00 d .
C(13) C 0.2925(2) 0.4123(2) 0.0959(1) 0.0388(6) Uani 1.00 d .
C(14) C 0.2398(4) 0.4356(2) 0.0201(2) 0.077(1) Uani 1.00 d .
C(15) C 0.3831(4) 0.3318(2) 0.0912(2) 0.077(1) Uani 1.00 d .
C(16) C -0.1499(2) 0.2257(1) 0.1673(1) 0.0205(5) Uani 1.00 d .
C(17) C -0.3382(2) 0.2396(2) 0.2215(1) 0.0258(5) Uani 1.00 d .
C(18) C -0.3650(2) 0.1565(2) 0.1743(1) 0.0262(5) Uani 1.00 d .
C(19) C -0.2318(2) 0.0746(1) 0.0807(1) 0.0230(5) Uani 1.00 d .
C(20) C -0.2734(2) 0.0940(1) 0.0089(1) 0.0265(5) Uani 1.00 d .
C(21) C -0.2554(2) 0.0239(2) -0.0478(1) 0.0349(6) Uani 1.00 d .
C(22) C -0.1972(2) -0.0597(2) -0.0341(1) 0.0384(7) Uani 1.00 d .
C(23) C -0.1572(2) -0.0775(2) 0.0380(1) 0.0361(6) Uani 1.00 d .
C(24) C -0.1752(2) -0.0111(1) 0.0969(1) 0.0272(5) Uani 1.00 d .
C(25) C -0.3319(2) 0.1888(2) -0.0075(1) 0.0345(6) Uani 1.00 d .
C(26) C -0.4689(3) 0.1656(2) -0.0573(2) 0.0519(8) Uani 1.00 d .
C(27) C -0.2295(3) 0.2584(2) -0.0422(2) 0.0541(8) Uani 1.00 d .
C(28) C -0.1368(2) -0.0314(2) 0.1759(1) 0.0332(6) Uani 1.00 d .
C(29) C 0.0007(3) -0.0690(3) 0.1880(2) 0.074(1) Uani 1.00 d .
C(30) C -0.2477(3) -0.1035(2) 0.2007(1) 0.0574(9) Uani 1.00 d .
C(31) C -0.0726(2) 0.2730(1) 0.3740(1) 0.0221(5) Uani 1.00 d .
C(32) C -0.1387(2) 0.4186(1) 0.4062(1) 0.0287(5) Uani 1.00 d .
C(33) C -0.1312(2) 0.3710(1) 0.4667(1) 0.0298(6) Uani 1.00 d .
C(34) C -0.1008(2) 0.1956(1) 0.4904(1) 0.0238(5) Uani 1.00 d .
C(35) C -0.2189(2) 0.1256(1) 0.4752(1) 0.0269(5) Uani 1.00 d .
C(36) C -0.2285(2) 0.0471(2) 0.5182(1) 0.0354(6) Uani 1.00 d .
C(37) C -0.1257(3) 0.0373(2) 0.5730(1) 0.0406(7) Uani 1.00 d .
C(38) C -0.0111(3) 0.1078(2) 0.5865(1) 0.0398(7) Uani 1.00 d .
C(39) C 0.0041(2) 0.1900(2) 0.5460(1) 0.0301(6) Uani 1.00 d .
C(40) C -0.3357(2) 0.1344(2) 0.4168(1) 0.0333(6) Uani 1.00 d .
C(41) C -0.4548(3) 0.1740(2) 0.4518(2) 0.0587(9) Uani 1.00 d .
C(42) C -0.3852(3) 0.0371(2) 0.3687(2) 0.0591(9) Uani 1.00 d .
C(43) C 0.1294(2) 0.2672(2) 0.5640(1) 0.0404(7) Uani 1.00 d .
C(44) C 0.2591(3) 0.2220(3) 0.5524(3) 0.104(1) Uani 1.00 d .
C(45) C 0.1364(4) 0.3160(2) 0.6433(2) 0.0676(9) Uani 1.00 d .
C(46) C 0.4794(7) 0.5174(5) 0.5903(4) 0.065(2) Uiso 0.50 d P
C(47) C 0.3647(7) 0.4377(6) 0.4793(4) 0.069(2) Uiso 0.50 d P
C(48) C 0.498(1) 0.4815(7) 0.4564(6) 0.094(3) Uiso 0.50 d P
C(49) C 0.579(1) 0.5165(8) 0.5284(6) 0.104(3) Uiso 0.50 d P
B(1) B -0.1460(2) 0.3808(2) 0.2672(1) 0.0237(6) Uani 1.00 d .
H(1) H -0.2253 0.4211 0.2648 0.0505 Uiso 1.00 calc .
H(2) H -0.1699 0.5119 0.1606 0.0332 Uiso 1.00 calc .
H(3) H 0.0374 0.6029 0.1198 0.0363 Uiso 1.00 calc .
H(4) H 0.5350 0.7422 0.2545 0.0469 Uiso 1.00 calc .
H(5) H 0.6597 0.6471 0.1804 0.0546 Uiso 1.00 calc .
H(6) H 0.5520 0.5024 0.1084 0.0507 Uiso 1.00 calc .
H(7) H 0.1751 0.6957 0.2638 0.0487 Uiso 1.00 calc .
H(8) H 0.4028 0.8475 0.2927 0.0742 Uiso 1.00 calc .
H(9) H 0.2917 0.8389 0.2230 0.0742 Uiso 1.00 calc .
H(10) H 0.2492 0.8627 0.3030 0.0742 Uiso 1.00 calc .
H(11) H 0.2388 0.7296 0.3874 0.0946 Uiso 1.00 calc .
H(12) H 0.2730 0.6223 0.3610 0.0946 Uiso 1.00 calc .
H(13) H 0.3918 0.7135 0.3763 0.0946 Uiso 1.00 calc .
H(14) H 0.2134 0.3869 0.1193 0.0465 Uiso 1.00 calc .
H(15) H 0.1749 0.4832 0.0245 0.0928 Uiso 1.00 calc .
H(16) H 0.3161 0.4636 -0.0043 0.0928 Uiso 1.00 calc .
H(17) H 0.1945 0.3750 -0.0086 0.0928 Uiso 1.00 calc .
H(18) H 0.3337 0.2736 0.0612 0.0922 Uiso 1.00 calc .
H(19) H 0.4647 0.3553 0.0692 0.0922 Uiso 1.00 calc .
H(20) H 0.4094 0.3144 0.1403 0.0922 Uiso 1.00 calc .
H(21) H -0.4014 0.2648 0.2535 0.0310 Uiso 1.00 calc .
H(22) H -0.4502 0.1112 0.1655 0.0314 Uiso 1.00 calc .
H(23) H -0.2847 0.0343 -0.0983 0.0419 Uiso 1.00 calc .
H(24) H -0.1837 -0.1069 -0.0747 0.0461 Uiso 1.00 calc .
H(25) H -0.1163 -0.1371 0.0470 0.0433 Uiso 1.00 calc .
H(26) H -0.3491 0.2227 0.0388 0.0414 Uiso 1.00 calc .
H(27) H -0.5064 0.2270 -0.0646 0.0622 Uiso 1.00 calc .
H(28) H -0.4537 0.1332 -0.1046 0.0622 Uiso 1.00 calc .
H(29) H -0.5329 0.1218 -0.0342 0.0622 Uiso 1.00 calc .
H(30) H -0.1441 0.2729 -0.0098 0.0649 Uiso 1.00 calc .
H(31) H -0.2124 0.2266 -0.0893 0.0649 Uiso 1.00 calc .
H(32) H -0.2669 0.3198 -0.0497 0.0649 Uiso 1.00 calc .
H(33) H -0.1311 0.0310 0.2068 0.0398 Uiso 1.00 calc .
H(34) H 0.0221 -0.0762 0.2399 0.0887 Uiso 1.00 calc .
H(35) H -0.0031 -0.1330 0.1595 0.0887 Uiso 1.00 calc .
H(36) H 0.0713 -0.0219 0.1725 0.0887 Uiso 1.00 calc .
H(37) H -0.3335 -0.0753 0.1977 0.0689 Uiso 1.00 calc .
H(38) H -0.2593 -0.1657 0.1691 0.0689 Uiso 1.00 calc .
H(39) H -0.2217 -0.1156 0.2512 0.0689 Uiso 1.00 calc .
H(40) H -0.1640 0.4850 0.4035 0.0344 Uiso 1.00 calc .
H(41) H -0.1502 0.3958 0.5154 0.0357 Uiso 1.00 calc .
H(42) H -0.3095 -0.0024 0.5097 0.0424 Uiso 1.00 calc .
H(43) H -0.1342 -0.0191 0.6018 0.0488 Uiso 1.00 calc .
H(44) H 0.0607 0.1003 0.6249 0.0478 Uiso 1.00 calc .
H(45) H -0.3016 0.1827 0.3849 0.0399 Uiso 1.00 calc .
H(46) H -0.4233 0.2391 0.4782 0.0704 Uiso 1.00 calc .
H(47) H -0.5281 0.1794 0.4136 0.0704 Uiso 1.00 calc .
H(48) H -0.4886 0.1288 0.4858 0.0704 Uiso 1.00 calc .
H(49) H -0.4221 -0.0124 0.3989 0.0709 Uiso 1.00 calc .
H(50) H -0.4562 0.0477 0.3308 0.0709 Uiso 1.00 calc .
H(51) H -0.3089 0.0141 0.3458 0.0709 Uiso 1.00 calc .
H(52) H 0.1217 0.3185 0.5309 0.0484 Uiso 1.00 calc .
H(53) H 0.2682 0.1700 0.5847 0.1250 Uiso 1.00 calc .
H(54) H 0.2543 0.1939 0.5015 0.1250 Uiso 1.00 calc .
H(55) H 0.3379 0.2731 0.5636 0.1250 Uiso 1.00 calc .
H(56) H 0.1422 0.2657 0.6773 0.0811 Uiso 1.00 calc .
H(57) H 0.2169 0.3658 0.6538 0.0811 Uiso 1.00 calc .
H(58) H 0.0546 0.3475 0.6489 0.0811 Uiso 1.00 calc .
H(59) H 0.4529 0.5828 0.6008 0.0782 Uiso 0.50 calc P
H(60) H 0.5209 0.4955 0.6351 0.0782 Uiso 0.50 calc P
H(61) H 0.3484 0.3674 0.4618 0.0828 Uiso 0.50 calc P
H(62) H 0.2920 0.4709 0.4576 0.0828 Uiso 0.50 calc P
H(63) H 0.5402 0.4317 0.4289 0.1127 Uiso 0.50 calc P
H(64) H 0.4856 0.5362 0.4272 0.1127 Uiso 0.50 calc P
H(65) H 0.6253 0.5829 0.5269 0.1248 Uiso 0.50 calc P
H(66) H 0.6460 0.4717 0.5389 0.1248 Uiso 0.50 calc P

loop_
_atom_site_aniso_label
_atom_site_aniso_U_11
_atom_site_aniso_U_22
_atom_site_aniso_U_33
_atom_site_aniso_U_12
_atom_site_aniso_U_13
_atom_site_aniso_U_23
Fe(1) 0.0233(2) 0.0311(2) 0.0270(2) 0.0072(1) 0.0049(1) 0.0037(1)
Cl(1) 0.0362(3) 0.0736(5) 0.0717(5) 0.0314(3) 0.0104(3) 0.0106(4)
S(1) 0.0286(3) 0.0315(3) 0.0324(3) 0.0013(2) -0.0057(2) 0.0084(2)
S(2) 0.0194(2) 0.0297(3) 0.0238(3) 0.0007(2) 0.0060(2) -0.0006(2)
S(3) 0.0378(3) 0.0247(3) 0.0268(3) 0.0105(2) 0.0133(2) 0.0045(2)
N(1) 0.0228(8) 0.0226(8) 0.0234(9) 0.0040(7) 0.0030(7) 0.0044(7)
N(2) 0.0224(8) 0.0263(9) 0.0261(9) 0.0009(7) 0.0029(7) 0.0052(7)
N(3) 0.0193(8) 0.0229(8) 0.0224(9) 0.0022(6) 0.0044(6) 0.0023(7)
N(4) 0.0195(8) 0.0253(8) 0.0196(8) -0.0002(6) 0.0026(6) 0.0003(7)
N(5) 0.0277(9) 0.0199(8) 0.0213(9) 0.0033(7) 0.0078(7) 0.0010(7)
N(6) 0.0270(9) 0.0223(8) 0.0200(8) 0.0032(7) 0.0059(7) 0.0016(7)
C(1) 0.025(1) 0.0234(10) 0.0214(10) 0.0018(8) 0.0034(8) 0.0005(8)
C(2) 0.026(1) 0.030(1) 0.029(1) 0.0061(9) 0.0014(8) 0.0082(9)
C(3) 0.030(1) 0.034(1) 0.029(1) 0.0071(9) 0.0033(9) 0.0123(10)
C(4) 0.0217(10) 0.027(1) 0.025(1) 0.0005(8) 0.0045(8) 0.0066(9)
C(5) 0.030(1) 0.033(1) 0.029(1) 0.0013(9) 0.0031(9) 0.0009(9)
C(6) 0.031(1) 0.032(1) 0.050(1) -0.0049(10) 0.003(1) -0.004(1)
C(7) 0.025(1) 0.042(1) 0.069(2) -0.003(1) 0.015(1) 0.001(1)
C(8) 0.034(1) 0.036(1) 0.059(2) 0.003(1) 0.023(1) 0.000(1)
C(9) 0.032(1) 0.027(1) 0.034(1) 0.0007(9) 0.0094(9) 0.0056(9)
C(10) 0.034(1) 0.042(1) 0.042(1) 0.000(1) 0.007(1) -0.012(1)
C(11) 0.081(2) 0.047(2) 0.065(2) 0.024(2) 0.025(2) 0.004(1)
C(12) 0.134(3) 0.068(2) 0.048(2) 0.039(2) 0.042(2) 0.010(2)
C(13) 0.044(1) 0.030(1) 0.042(1) -0.0040(10) 0.019(1) -0.004(1)
C(14) 0.108(3) 0.061(2) 0.053(2) -0.003(2) -0.010(2) -0.007(2)
C(15) 0.082(2) 0.036(2) 0.106(3) 0.010(1) 0.000(2) -0.019(2)
C(16) 0.0203(9) 0.0230(10) 0.0184(9) 0.0027(8) 0.0023(7) 0.0036(8)
C(17) 0.0209(10) 0.033(1) 0.025(1) 0.0035(8) 0.0063(8) 0.0043(9)
C(18) 0.0206(10) 0.031(1) 0.026(1) 0.0005(8) 0.0030(8) 0.0043(9)
C(19) 0.0199(9) 0.0243(10) 0.023(1) -0.0031(8) 0.0043(8) -0.0008(8)
C(20) 0.026(1) 0.028(1) 0.025(1) -0.0008(8) 0.0035(8) 0.0024(9)
C(21) 0.042(1) 0.038(1) 0.023(1) 0.001(1) 0.0065(9) 0.0001(10)
C(22) 0.047(1) 0.033(1) 0.034(1) 0.002(1) 0.014(1) -0.008(1)
C(23) 0.042(1) 0.025(1) 0.042(1) 0.0057(10) 0.007(1) 0.000(1)
C(24) 0.026(1) 0.022(1) 0.031(1) -0.0028(8) 0.0017(8) 0.0018(9)
C(25) 0.043(1) 0.037(1) 0.023(1) 0.009(1) 0.0008(9) 0.0045(10)
C(26) 0.043(1) 0.063(2) 0.050(2) 0.013(1) -0.005(1) 0.015(1)
C(27) 0.061(2) 0.041(1) 0.058(2) -0.002(1) -0.006(1) 0.021(1)
C(28) 0.039(1) 0.028(1) 0.031(1) 0.0025(9) -0.0024(9) 0.0047(9)
C(29) 0.046(2) 0.127(3) 0.060(2) 0.030(2) 0.005(1) 0.045(2)
C(30) 0.053(2) 0.080(2) 0.037(1) -0.008(1) 0.000(1) 0.022(1)
C(31) 0.0230(10) 0.0218(10) 0.022(1) 0.0013(8) 0.0064(8) 0.0034(8)
C(32) 0.039(1) 0.0205(10) 0.027(1) 0.0052(9) 0.0097(9) -0.0011(9)
C(33) 0.040(1) 0.025(1) 0.025(1) 0.0061(9) 0.0100(9) -0.0036(9)
C(34) 0.030(1) 0.0244(10) 0.0187(10) 0.0064(8) 0.0079(8) 0.0016(8)
C(35) 0.031(1) 0.027(1) 0.024(1) 0.0053(9) 0.0079(8) 0.0022(9)
C(36) 0.043(1) 0.029(1) 0.034(1) 0.0018(10) 0.009(1) 0.0070(10)
C(37) 0.060(2) 0.031(1) 0.035(1) 0.011(1) 0.008(1) 0.012(1)
C(38) 0.050(1) 0.043(1) 0.029(1) 0.019(1) -0.002(1) 0.006(1)
C(39) 0.033(1) 0.032(1) 0.025(1) 0.0092(9) 0.0024(9) -0.0023(9)
C(40) 0.030(1) 0.037(1) 0.033(1) -0.0019(9) 0.0036(9) 0.0087(10)
C(41) 0.036(1) 0.075(2) 0.064(2) 0.018(1) 0.000(1) -0.001(2)
C(42) 0.069(2) 0.048(2) 0.053(2) 0.011(1) -0.022(1) -0.008(1)
C(43) 0.035(1) 0.039(1) 0.045(1) 0.010(1) -0.008(1) -0.005(1)
C(44) 0.032(2) 0.067(2) 0.202(5) 0.004(1) 0.008(2) -0.036(3)
C(45) 0.106(2) 0.039(2) 0.047(2) -0.005(2) -0.022(2) 0.000(1)
B(1) 0.027(1) 0.023(1) 0.023(1) 0.0043(9) 0.0060(9) 0.0015(9)

loop_
_atom_type_symbol
_atom_type_description
_atom_type_scat_dispersion_real
_atom_type_scat_dispersion_imag
_atom_type_scat_source
C C 0.003 0.002
;International Tables for Crystallography
(1992, Vol. C, Tables 4.2.6.8 and 6.1.1.1)
;
H H 0.000 0.000
;International Tables for Crystallography
(1992, Vol. C, Table 6.1.1.2)
;
N N 0.006 0.003
;International Tables for Crystallography
(1992, Vol. C, Tables 4.2.6.8 and 6.1.1.1)
;
S S 0.125 0.123
;International Tables for Crystallography
(1992, Vol. C, Tables 4.2.6.8 and 6.1.1.1)
;
Fe Fe 0.346 0.844
;International Tables for Crystallography
(1992, Vol. C, Tables 4.2.6.8 and 6.1.1.1)
;
Cl Cl 0.148 0.159
;International Tables for Crystallography
(1992, Vol. C, Tables 4.2.6.8 and 6.1.1.1)
;
B B 0.001 0.001
;International Tables for Crystallography
(1992, Vol. C, Tables 4.2.6.8 and 6.1.1.1)
;
O O 0.011 0.006
;International Tables for Crystallography
(1992, Vol. C, Tables 4.2.6.8 and 6.1.1.1)
;

loop_
_geom_angle_atom_site_label_1
_geom_angle_atom_site_label_2
_geom_angle_atom_site_label_3
_geom_angle
_geom_angle_site_symmetry_1
_geom_angle_site_symmetry_3
_geom_angle_publ_flag
Cl(1) Fe(1) S(1) 115.47(3) . . yes
Cl(1) Fe(1) S(2) 114.23(3) . . yes
Cl(1) Fe(1) S(3) 111.41(3) . . yes
S(1) Fe(1) S(2) 104.02(2) . . yes
S(1) Fe(1) S(3) 106.73(2) . . yes
S(2) Fe(1) S(3) 103.99(2) . . yes
Fe(1) S(1) C(1) 99.83(7) . . yes
Fe(1) S(2) C(16) 99.00(6) . . yes
Fe(1) S(3) C(31) 104.65(7) . . yes
C(46) O(1) C(47) 111.1(5) . . yes
C(46) O(1) C(48) 34.6(4) . 2_666 yes
C(46) O(1) C(49) 85.3(5) . 2_666 yes
C(47) O(1) C(48) 76.6(5) . 2_666 yes
C(47) O(1) C(49) 26.3(4) . 2_666 yes
C(48) O(1) C(49) 51.3(4) 2_666 2_666 yes
C(1) N(1) C(2) 107.5(2) . . yes
C(1) N(1) B(1) 133.1(2) . . yes
C(2) N(1) B(1) 119.4(2) . . yes
C(1) N(2) C(3) 109.0(2) . . yes
C(1) N(2) C(4) 125.4(2) . . yes
C(3) N(2) C(4) 125.6(2) . . yes
C(16) N(3) C(17) 107.9(2) . . yes
C(16) N(3) B(1) 132.5(2) . . yes
C(17) N(3) B(1) 119.6(2) . . yes
C(16) N(4) C(18) 109.2(2) . . yes
C(16) N(4) C(19) 124.5(2) . . yes
C(18) N(4) C(19) 126.0(2) . . yes
C(31) N(5) C(32) 107.3(2) . . yes
C(31) N(5) B(1) 130.7(2) . . yes
C(32) N(5) B(1) 119.3(2) . . yes
C(31) N(6) C(33) 109.0(2) . . yes
C(31) N(6) C(34) 124.5(2) . . yes
C(33) N(6) C(34) 124.9(2) . . yes
S(1) C(1) N(1) 128.8(1) . . yes
S(1) C(1) N(2) 123.5(1) . . yes
N(1) C(1) N(2) 107.7(2) . . yes
N(1) C(2) C(3) 109.2(2) . . yes
N(2) C(3) C(2) 106.6(2) . . yes
N(2) C(4) C(5) 118.1(2) . . yes
N(2) C(4) C(9) 118.7(2) . . yes
C(5) C(4) C(9) 123.2(2) . . yes
C(4) C(5) C(6) 117.0(2) . . yes
C(4) C(5) C(10) 122.9(2) . . yes
C(6) C(5) C(10) 120.1(2) . . yes
C(5) C(6) C(7) 121.0(2) . . yes
C(6) C(7) C(8) 120.6(2) . . yes
C(7) C(8) C(9) 120.8(2) . . yes
C(4) C(9) C(8) 117.4(2) . . yes
C(4) C(9) C(13) 122.2(2) . . yes
C(8) C(9) C(13) 120.4(2) . . yes
C(5) C(10) C(11) 112.3(2) . . yes
C(5) C(10) C(12) 111.0(2) . . yes
C(11) C(10) C(12) 110.2(2) . . yes
C(9) C(13) C(14) 111.2(2) . . yes
C(9) C(13) C(15) 112.8(2) . . yes
C(14) C(13) C(15) 111.1(2) . . yes
S(2) C(16) N(3) 129.0(1) . . yes
S(2) C(16) N(4) 123.3(1) . . yes
N(3) C(16) N(4) 107.8(2) . . yes
N(3) C(17) C(18) 108.7(2) . . yes
N(4) C(18) C(17) 106.5(2) . . yes
N(4) C(19) C(20) 117.8(2) . . yes
N(4) C(19) C(24) 119.1(2) . . yes
C(20) C(19) C(24) 123.0(2) . . yes
C(19) C(20) C(21) 117.1(2) . . yes
C(19) C(20) C(25) 122.1(2) . . yes
C(21) C(20) C(25) 120.8(2) . . yes
C(20) C(21) C(22) 121.4(2) . . yes
C(21) C(22) C(23) 120.4(2) . . yes
C(22) C(23) C(24) 120.9(2) . . yes
C(19) C(24) C(23) 117.2(2) . . yes
C(19) C(24) C(28) 121.4(2) . . yes
C(23) C(24) C(28) 121.4(2) . . yes
C(20) C(25) C(26) 111.2(2) . . yes
C(20) C(25) C(27) 110.9(2) . . yes
C(26) C(25) C(27) 110.5(2) . . yes
C(24) C(28) C(29) 113.4(2) . . yes
C(24) C(28) C(30) 110.5(2) . . yes
C(29) C(28) C(30) 110.1(2) . . yes
S(3) C(31) N(5) 130.2(1) . . yes
S(3) C(31) N(6) 122.1(1) . . yes
N(5) C(31) N(6) 107.7(2) . . yes
N(5) C(32) C(33) 109.1(2) . . yes
N(6) C(33) C(32) 106.8(2) . . yes
N(6) C(34) C(35) 117.2(2) . . yes
N(6) C(34) C(39) 119.3(2) . . yes
C(35) C(34) C(39) 123.5(2) . . yes
C(34) C(35) C(36) 116.9(2) . . yes
C(34) C(35) C(40) 123.3(2) . . yes
C(36) C(35) C(40) 119.8(2) . . yes
C(35) C(36) C(37) 121.7(2) . . yes
C(36) C(37) C(38) 119.8(2) . . yes
C(37) C(38) C(39) 121.5(2) . . yes
C(34) C(39) C(38) 116.7(2) . . yes
C(34) C(39) C(43) 123.5(2) . . yes
C(38) C(39) C(43) 119.8(2) . . yes
C(35) C(40) C(41) 110.8(2) . . yes
C(35) C(40) C(42) 112.8(2) . . yes
C(41) C(40) C(42) 110.6(2) . . yes
C(39) C(43) C(44) 111.0(2) . . yes
C(39) C(43) C(45) 110.6(2) . . yes
C(44) C(43) C(45) 110.7(3) . . yes
O(1) C(46) C(48) 84.5(9) . 2_666 yes
O(1) C(46) C(49) 101.7(7) . . yes
C(48) C(46) C(49) 24.2(8) 2_666 . yes
O(1) C(47) C(48) 110.9(6) . . yes
O(1) C(47) C(49) 102(1) . 2_666 yes
C(48) C(47) C(49) 25.6(9) . 2_666 yes
O(1) C(48) C(46) 60.9(8) 2_666 2_666 yes
O(1) C(48) C(47) 166.8(8) 2_666 . yes
O(1) C(48) C(48) 96.7(9) 2_666 2_666 yes
O(1) C(48) C(49) 71.6(7) 2_666 . yes
O(1) C(48) C(49) 142(1) 2_666 2_666 yes
C(46) C(48) C(47) 127(1) 2_666 . yes
C(46) C(48) C(48) 157(1) 2_666 2_666 yes
C(46) C(48) C(49) 131(1) 2_666 . yes
C(46) C(48) C(49) 129(1) 2_666 2_666 yes
C(47) C(48) C(48) 73.9(8) . 2_666 yes
C(47) C(48) C(49) 101.7(10) . . yes
C(47) C(48) C(49) 25.2(9) . 2_666 yes
C(48) C(48) C(49) 30.6(5) 2_666 . yes
C(48) C(48) C(49) 64(1) 2_666 2_666 yes
C(49) C(48) C(49) 95(1) . 2_666 yes
O(1) C(49) C(46) 152.7(7) 2_666 . yes
O(1) C(49) C(47) 50.8(9) 2_666 2_666 yes
O(1) C(49) C(48) 57.1(6) 2_666 . yes
O(1) C(49) C(48) 128(1) 2_666 2_666 yes
O(1) C(49) C(49) 80.6(8) 2_666 2_666 yes
C(46) C(49) C(47) 126(1) . 2_666 yes
C(46) C(49) C(48) 109(1) . . yes
C(46) C(49) C(48) 26.6(10) . 2_666 yes
C(46) C(49) C(49) 81.7(9) . 2_666 yes
C(47) C(49) C(48) 105(1) 2_666 . yes
C(47) C(49) C(48) 129(1) 2_666 2_666 yes
C(47) C(49) C(49) 121(1) 2_666 2_666 yes
C(48) C(49) C(48) 84(1) . 2_666 yes
C(48) C(49) C(49) 28.0(5) . 2_666 yes
C(48) C(49) C(49) 56(1) 2_666 2_666 yes
N(1) B(1) N(3) 112.8(2) . . yes
N(1) B(1) N(5) 115.6(2) . . yes
N(3) B(1) N(5) 110.9(2) . . yes

loop_
_geom_bond_atom_site_label_1
_geom_bond_atom_site_label_2
_geom_bond_distance
_geom_bond_site_symmetry_2
_geom_bond_publ_flag
Fe(1) Cl(1) 2.2381(6) . yes
Fe(1) S(1) 2.3772(6) . yes
Fe(1) S(2) 2.3856(6) . yes
Fe(1) S(3) 2.3766(6) . yes
S(1) C(1) 1.709(2) . yes
S(2) C(16) 1.717(2) . yes
S(3) C(31) 1.710(2) . yes
O(1) C(46) 1.398(7) . yes
O(1) C(47) 1.431(8) . yes
O(1) C(48) 1.59(1) 2_666 yes
O(1) C(49) 1.80(1) 2_666 yes
N(1) C(1) 1.353(2) . yes
N(1) C(2) 1.393(3) . yes
N(1) B(1) 1.556(3) . yes
N(2) C(1) 1.360(2) . yes
N(2) C(3) 1.388(2) . yes
N(2) C(4) 1.452(2) . yes
N(3) C(16) 1.350(2) . yes
N(3) C(17) 1.391(2) . yes
N(3) B(1) 1.556(3) . yes
N(4) C(16) 1.355(2) . yes
N(4) C(18) 1.389(2) . yes
N(4) C(19) 1.446(2) . yes
N(5) C(31) 1.356(2) . yes
N(5) C(32) 1.391(2) . yes
N(5) B(1) 1.557(3) . yes
N(6) C(31) 1.360(2) . yes
N(6) C(33) 1.382(2) . yes
N(6) C(34) 1.452(2) . yes
C(2) C(3) 1.336(3) . yes
C(4) C(5) 1.400(3) . yes
C(4) C(9) 1.390(3) . yes
C(5) C(6) 1.390(3) . yes
C(5) C(10) 1.520(3) . yes
C(6) C(7) 1.377(3) . yes
C(7) C(8) 1.382(3) . yes
C(8) C(9) 1.388(3) . yes
C(9) C(13) 1.524(3) . yes
C(10) C(11) 1.538(4) . yes
C(10) C(12) 1.483(4) . yes
C(13) C(14) 1.509(4) . yes
C(13) C(15) 1.500(4) . yes
C(17) C(18) 1.344(3) . yes
C(19) C(20) 1.398(3) . yes
C(19) C(24) 1.398(3) . yes
C(20) C(21) 1.387(3) . yes
C(20) C(25) 1.520(3) . yes
C(21) C(22) 1.370(3) . yes
C(22) C(23) 1.391(3) . yes
C(23) C(24) 1.385(3) . yes
C(24) C(28) 1.519(3) . yes
C(25) C(26) 1.536(3) . yes
C(25) C(27) 1.526(3) . yes
C(28) C(29) 1.513(4) . yes
C(28) C(30) 1.512(3) . yes
C(32) C(33) 1.336(3) . yes
C(34) C(35) 1.400(3) . yes
C(34) C(39) 1.392(3) . yes
C(35) C(36) 1.385(3) . yes
C(35) C(40) 1.517(3) . yes
C(36) C(37) 1.382(3) . yes
C(37) C(38) 1.378(4) . yes
C(38) C(39) 1.400(3) . yes
C(39) C(43) 1.510(3) . yes
C(40) C(41) 1.527(3) . yes
C(40) C(42) 1.520(4) . yes
C(43) C(44) 1.513(4) . yes
C(43) C(45) 1.535(4) . yes
C(46) C(48) 0.908(10) 2_666 yes
C(46) C(49) 1.57(1) . yes
C(47) C(48) 1.49(1) . yes
C(47) C(49) 0.82(1) 2_666 yes
C(48) C(48) 1.63(2) 2_666 yes
C(48) C(49) 1.48(1) . yes
C(48) C(49) 0.83(1) 2_666 yes
C(49) C(49) 1.76(2) 2_666 yes

loop_
_geom_contact_atom_site_label_1
_geom_contact_atom_site_label_2
_geom_contact_distance
_geom_contact_site_symmetry_2
Cl(1) C(18) 3.559(2) 1_655
S(1) C(47) 3.447(7) .
S(1) C(46) 3.475(7) 2_666
S(1) C(49) 3.59(1) 2_666
O(1) C(44) 3.134(6) .
O(1) C(32) 3.143(4) 2_566
O(1) C(43) 3.216(5) .
O(1) C(45) 3.342(5) .
C(32) C(46) 3.583(7) 2_566
C(44) C(47) 3.428(9) .

loop_
_geom_torsion_atom_site_label_1
_geom_torsion_atom_site_label_2
_geom_torsion_atom_site_label_3
_geom_torsion_atom_site_label_4
_geom_torsion
_geom_torsion_site_symmetry_2
_geom_torsion_site_symmetry_3
_geom_torsion_site_symmetry_4
_geom_torsion_publ_flag
Fe(1) S(1) C(1) N(1) 60.0(2) . . . yes
Fe(1) S(1) C(1) N(2) -120.4(2) . . . yes
Fe(1) S(2) C(16) N(3) 61.3(2) . . . yes
Fe(1) S(2) C(16) N(4) -119.0(1) . . . yes
Fe(1) S(3) C(31) N(5) 43.1(2) . . . yes
Fe(1) S(3) C(31) N(6) -138.1(1) . . . yes
Cl(1) Fe(1) S(1) C(1) 139.86(7) . . . yes
Cl(1) Fe(1) S(2) C(16) 135.68(7) . . . yes
Cl(1) Fe(1) S(3) C(31) 144.11(7) . . . yes
S(1) Fe(1) S(2) C(16) -97.56(7) . . . yes
S(1) Fe(1) S(3) C(31) 17.22(7) . . . yes
S(1) C(1) N(1) C(2) -179.4(2) . . . yes
S(1) C(1) N(1) B(1) -0.7(3) . . . yes
S(1) C(1) N(2) C(3) 179.4(1) . . . yes
S(1) C(1) N(2) C(4) 0.1(3) . . . yes
S(2) Fe(1) S(1) C(1) 13.88(7) . . . yes
S(2) Fe(1) S(3) C(31) -92.39(7) . . . yes
S(2) C(16) N(3) C(17) -179.5(1) . . . yes
S(2) C(16) N(3) B(1) -1.6(3) . . . yes
S(2) C(16) N(4) C(18) 179.7(1) . . . yes
S(2) C(16) N(4) C(19) -5.9(3) . . . yes
S(3) Fe(1) S(1) C(1) -95.70(7) . . . yes
S(3) Fe(1) S(2) C(16) 14.03(7) . . . yes
S(3) C(31) N(5) C(32) -179.0(2) . . . yes
S(3) C(31) N(5) B(1) 20.2(3) . . . yes
S(3) C(31) N(6) C(33) 179.0(1) . . . yes
S(3) C(31) N(6) C(34) -14.8(3) . . . yes
O(1) C(46) C(48) C(47) -167(1) . 2_666 2_666 yes
O(1) C(46) C(48) C(48) -14(3) . 2_666 . yes
O(1) C(46) C(48) C(49) -135(1) . 2_666 . yes
O(1) C(46) C(48) C(49) 15(1) . 2_666 2_666 yes
O(1) C(46) C(49) C(47) 151(1) . . 2_666 yes
O(1) C(46) C(49) C(48) 22.7(8) . . . yes
O(1) C(46) C(49) C(48) 45(2) . . 2_666 yes
O(1) C(46) C(49) C(49) 27.5(8) . . 2_666 yes
O(1) C(47) C(48) C(46) 179(1) . . 2_666 yes
O(1) C(47) C(48) C(48) -11.2(8) . . 2_666 yes
O(1) C(47) C(48) C(49) 1.5(9) . . . yes
O(1) C(47) C(48) C(49) -75(2) . . 2_666 yes
O(1) C(47) C(49) C(46) 145(1) . 2_666 2_666 yes
O(1) C(47) C(49) C(48) 111(2) . 2_666 . yes
O(1) C(47) C(49) C(48) 15(1) . 2_666 2_666 yes
O(1) C(47) C(49) C(49) 40(1) . 2_666 . yes
O(1) C(48) C(46) C(49) 135(1) 2_666 . . yes
O(1) C(48) C(47) C(49) -18(3) 2_666 2_666 . yes
O(1) C(48) C(48) O(1) 180.0 2_666 . 2_666 yes
O(1) C(48) C(48) C(46) 167(3) 2_666 . 2_666 yes
O(1) C(48) C(48) C(47) 9.5(7) 2_666 . . yes
O(1) C(48) C(48) C(49) -145(1) 2_666 . . yes
O(1) C(48) C(48) C(49) 34(1) 2_666 . 2_666 yes
O(1) C(48) C(49) C(46) -91(2) 2_666 . . yes
O(1) C(48) C(49) C(47) 173(1) 2_666 . 2_666 yes
O(1) C(48) C(49) C(48) 66(2) 2_666 . . yes
O(1) C(48) C(49) C(49) 66(2) 2_666 . 2_666 yes
O(1) C(48) C(49) C(46) -153.6(7) 2_666 2_666 2_666 yes
O(1) C(48) C(49) C(47) -14(1) 2_666 2_666 . yes
O(1) C(48) C(49) C(48) -143(1) 2_666 2_666 . yes
O(1) C(48) C(49) C(49) -143(1) 2_666 2_666 . yes
O(1) C(49) C(46) C(48) -31(1) 2_666 2_666 . yes
O(1) C(49) C(47) C(48) -111(2) 2_666 . . yes
O(1) C(49) C(48) C(46) 162(1) 2_666 . 2_666 yes
O(1) C(49) C(48) C(47) 66(1) 2_666 . . yes
O(1) C(49) C(48) C(48) -39(1) 2_666 . 2_666 yes
O(1) C(49) C(48) C(49) -39(1) 2_666 . . yes
O(1) C(49) C(48) C(46) -14(1) 2_666 2_666 . yes
O(1) C(49) C(48) C(47) 168.2(8) 2_666 2_666 2_666 yes
O(1) C(49) C(48) C(48) 143(1) 2_666 2_666 . yes
O(1) C(49) C(48) C(49) 143(1) 2_666 2_666 . yes
O(1) C(49) C(49) O(1) 180.0 2_666 . 2_666 yes
O(1) C(49) C(49) C(46) -20.8(6) 2_666 . . yes
O(1) C(49) C(49) C(47) -149(1) 2_666 . 2_666 yes
O(1) C(49) C(49) C(48) 149(1) 2_666 . . yes
O(1) C(49) C(49) C(48) -30(1) 2_666 . 2_666 yes
N(1) C(1) N(2) C(3) -1.0(2) . . . yes
N(1) C(1) N(2) C(4) 179.7(2) . . . yes
N(1) C(2) C(3) N(2) 0.0(2) . . . yes
N(1) B(1) N(3) C(16) 30.6(3) . . . yes
N(1) B(1) N(3) C(17) -151.8(2) . . . yes
N(1) B(1) N(5) C(31) -107.4(2) . . . yes
N(1) B(1) N(5) C(32) 93.7(2) . . . yes
N(2) C(1) N(1) C(2) 1.0(2) . . . yes
N(2) C(1) N(1) B(1) 179.7(2) . . . yes
N(2) C(4) C(5) C(6) 177.2(2) . . . yes
N(2) C(4) C(5) C(10) -1.7(3) . . . yes
N(2) C(4) C(9) C(8) -177.7(2) . . . yes
N(2) C(4) C(9) C(13) 3.5(3) . . . yes
N(3) C(16) N(4) C(18) -0.6(2) . . . yes
N(3) C(16) N(4) C(19) 173.8(2) . . . yes
N(3) C(17) C(18) N(4) 0.5(2) . . . yes
N(3) B(1) N(1) C(1) -99.2(2) . . . yes
N(3) B(1) N(1) C(2) 79.4(2) . . . yes
N(3) B(1) N(5) C(31) 22.6(3) . . . yes
N(3) B(1) N(5) C(32) -136.3(2) . . . yes
N(4) C(16) N(3) C(17) 0.8(2) . . . yes
N(4) C(16) N(3) B(1) 178.6(2) . . . yes
N(4) C(19) C(20) C(21) 178.5(2) . . . yes
N(4) C(19) C(20) C(25) 0.3(3) . . . yes
N(4) C(19) C(24) C(23) -177.2(2) . . . yes
N(4) C(19) C(24) C(28) 3.6(3) . . . yes
N(5) C(31) N(6) C(33) -1.9(2) . . . yes
N(5) C(31) N(6) C(34) 164.2(2) . . . yes
N(5) C(32) C(33) N(6) 0.3(2) . . . yes
N(5) B(1) N(1) C(1) 29.8(3) . . . yes
N(5) B(1) N(1) C(2) -151.6(2) . . . yes
N(5) B(1) N(3) C(16) -100.8(2) . . . yes
N(5) B(1) N(3) C(17) 76.8(2) . . . yes
N(6) C(31) N(5) C(32) 2.1(2) . . . yes
N(6) C(31) N(5) B(1) -158.8(2) . . . yes
N(6) C(34) C(35) C(36) -178.6(2) . . . yes
N(6) C(34) C(35) C(40) -0.9(3) . . . yes
N(6) C(34) C(39) C(38) 179.7(2) . . . yes
N(6) C(34) C(39) C(43) 0.1(3) . . . yes
C(1) N(1) C(2) C(3) -0.6(2) . . . yes
C(1) N(2) C(3) C(2) 0.6(2) . . . yes
C(1) N(2) C(4) C(5) -95.9(2) . . . yes
C(1) N(2) C(4) C(9) 84.3(2) . . . yes
C(2) C(3) N(2) C(4) 179.9(2) . . . yes
C(3) N(2) C(4) C(5) 85.0(2) . . . yes
C(3) N(2) C(4) C(9) -94.9(2) . . . yes
C(3) C(2) N(1) B(1) -179.6(2) . . . yes
C(4) C(5) C(6) C(7) 1.0(3) . . . yes
C(4) C(5) C(10) C(11) -138.8(2) . . . yes
C(4) C(5) C(10) C(12) 97.3(3) . . . yes
C(4) C(9) C(8) C(7) 0.0(3) . . . yes
C(4) C(9) C(13) C(14) 92.9(3) . . . yes
C(4) C(9) C(13) C(15) -141.6(2) . . . yes
C(5) C(4) C(9) C(8) 2.4(3) . . . yes
C(5) C(4) C(9) C(13) -176.4(2) . . . yes
C(5) C(6) C(7) C(8) 1.2(4) . . . yes
C(6) C(5) C(4) C(9) -2.9(3) . . . yes
C(6) C(5) C(10) C(11) 42.3(3) . . . yes
C(6) C(5) C(10) C(12) -81.6(3) . . . yes
C(6) C(7) C(8) C(9) -1.8(4) . . . yes
C(7) C(6) C(5) C(10) 180.0(2) . . . yes
C(7) C(8) C(9) C(13) 178.8(2) . . . yes
C(8) C(9) C(13) C(14) -85.9(3) . . . yes
C(8) C(9) C(13) C(15) 39.6(3) . . . yes
C(9) C(4) C(5) C(10) 178.2(2) . . . yes
C(16) N(3) C(17) C(18) -0.8(2) . . . yes
C(16) N(4) C(18) C(17) 0.0(2) . . . yes
C(16) N(4) C(19) C(20) -89.1(2) . . . yes
C(16) N(4) C(19) C(24) 89.9(2) . . . yes
C(17) C(18) N(4) C(19) -174.2(2) . . . yes
C(18) N(4) C(19) C(20) 84.3(2) . . . yes
C(18) N(4) C(19) C(24) -96.7(2) . . . yes
C(18) C(17) N(3) B(1) -179.0(2) . . . yes
C(19) C(20) C(21) C(22) -1.2(3) . . . yes
C(19) C(20) C(25) C(26) -128.6(2) . . . yes
C(19) C(20) C(25) C(27) 107.9(2) . . . yes
C(19) C(24) C(23) C(22) -1.4(3) . . . yes
C(19) C(24) C(28) C(29) -136.5(2) . . . yes
C(19) C(24) C(28) C(30) 99.3(2) . . . yes
C(20) C(19) C(24) C(23) 1.7(3) . . . yes
C(20) C(19) C(24) C(28) -177.4(2) . . . yes
C(20) C(21) C(22) C(23) 1.5(4) . . . yes
C(21) C(20) C(19) C(24) -0.5(3) . . . yes
C(21) C(20) C(25) C(26) 53.3(3) . . . yes
C(21) C(20) C(25) C(27) -70.2(3) . . . yes
C(21) C(22) C(23) C(24) -0.1(4) . . . yes
C(22) C(21) C(20) C(25) 177.1(2) . . . yes
C(22) C(23) C(24) C(28) 177.8(2) . . . yes
C(23) C(24) C(28) C(29) 44.4(3) . . . yes
C(23) C(24) C(28) C(30) -79.8(3) . . . yes
C(24) C(19) C(20) C(25) -178.7(2) . . . yes
C(31) N(5) C(32) C(33) -1.5(2) . . . yes
C(31) N(6) C(33) C(32) 1.0(2) . . . yes
C(31) N(6) C(34) C(35) -70.1(2) . . . yes
C(31) N(6) C(34) C(39) 111.7(2) . . . yes
C(32) C(33) N(6) C(34) -165.1(2) . . . yes
C(33) N(6) C(34) C(35) 93.9(2) . . . yes
C(33) N(6) C(34) C(39) -84.3(2) . . . yes
C(33) C(32) N(5) B(1) 161.9(2) . . . yes
C(34) C(35) C(36) C(37) -0.9(3) . . . yes
C(34) C(35) C(40) C(41) -100.7(2) . . . yes
C(34) C(35) C(40) C(42) 134.6(2) . . . yes
C(34) C(39) C(38) C(37) -1.4(3) . . . yes
C(34) C(39) C(43) C(44) -118.3(3) . . . yes
C(34) C(39) C(43) C(45) 118.5(2) . . . yes
C(35) C(34) C(39) C(38) 1.6(3) . . . yes
C(35) C(34) C(39) C(43) -178.0(2) . . . yes
C(35) C(36) C(37) C(38) 1.1(4) . . . yes
C(36) C(35) C(34) C(39) -0.5(3) . . . yes
C(36) C(35) C(40) C(41) 76.9(3) . . . yes
C(36) C(35) C(40) C(42) -47.7(3) . . . yes
C(36) C(37) C(38) C(39) 0.1(4) . . . yes
C(37) C(36) C(35) C(40) -178.7(2) . . . yes
C(37) C(38) C(39) C(43) 178.2(2) . . . yes
C(38) C(39) C(43) C(44) 62.1(3) . . . yes
C(38) C(39) C(43) C(45) -61.1(3) . . . yes
C(39) C(34) C(35) C(40) 177.3(2) . . . yes
C(46) O(1) C(47) C(48) 13.9(7) . . . yes
C(46) O(1) C(47) C(49) -11(1) . . 2_666 yes
C(46) O(1) C(48) C(47) 130(3) . 2_666 2_666 yes
C(46) O(1) C(48) C(48) 174(1) . 2_666 . yes
C(46) O(1) C(48) C(49) 117(2) . 2_666 . yes
C(46) O(1) C(48) C(49) -167(1) . 2_666 2_666 yes
C(46) O(1) C(49) C(47) 169(1) . 2_666 . yes
C(46) O(1) C(49) C(48) 55(1) . 2_666 . yes
C(46) O(1) C(49) C(48) 6.9(6) . 2_666 2_666 yes
C(46) O(1) C(49) C(49) 23.4(7) . 2_666 . yes
C(46) C(48) O(1) C(47) 175.7(9) 2_666 . . yes
C(46) C(48) O(1) C(49) 167(1) 2_666 . 2_666 yes
C(46) C(48) C(47) C(49) 104(2) 2_666 2_666 . yes
C(46) C(48) C(48) C(46) 180.0 2_666 . 2_666 yes
C(46) C(48) C(48) C(47) 21(3) 2_666 . . yes
C(46) C(48) C(48) C(49) -133(4) 2_666 . . yes
C(46) C(48) C(48) C(49) 46(4) 2_666 . 2_666 yes
C(46) C(48) C(49) C(47) -95(2) 2_666 . 2_666 yes
C(46) C(48) C(49) C(48) 158(1) 2_666 . . yes
C(46) C(48) C(49) C(49) 158(1) 2_666 . 2_666 yes
C(46) C(48) C(49) C(47) -28(2) 2_666 2_666 . yes
C(46) C(48) C(49) C(48) -157(2) 2_666 2_666 . yes
C(46) C(48) C(49) C(49) -157(2) 2_666 2_666 . yes
C(46) C(49) O(1) C(47) 95(2) . 2_666 2_666 yes
C(46) C(49) O(1) C(48) -66(1) . 2_666 . yes
C(46) C(49) C(47) C(48) -33(1) . 2_666 2_666 yes
C(46) C(49) C(48) C(47) -14.6(9) . . . yes
C(46) C(49) C(48) C(48) 10.0(9) . . 2_666 yes
C(46) C(49) C(48) C(49) 10.0(9) . . 2_666 yes
C(46) C(49) C(48) C(47) 95(2) . 2_666 2_666 yes
C(46) C(49) C(48) C(48) -158(1) . 2_666 . yes
C(46) C(49) C(48) C(49) -158(1) . 2_666 2_666 yes
C(46) C(49) C(49) C(46) -180.0 . 2_666 2_666 yes
C(46) C(49) C(49) C(47) -51(1) . 2_666 . yes
C(46) C(49) C(49) C(48) -170.4(9) . 2_666 . yes
C(46) C(49) C(49) C(48) 9.6(9) . 2_666 2_666 yes
C(47) O(1) C(46) C(48) -4.5(9) . . 2_666 yes
C(47) O(1) C(46) C(49) -21.5(6) . . . yes
C(47) O(1) C(48) C(48) -9.7(7) . 2_666 . yes
C(47) O(1) C(48) C(49) -66(2) . 2_666 . yes
C(47) O(1) C(48) C(49) 8.0(6) . 2_666 2_666 yes
C(47) O(1) C(49) C(48) -113(2) . 2_666 . yes
C(47) O(1) C(49) C(48) -162(1) . 2_666 2_666 yes
C(47) O(1) C(49) C(49) -145(1) . 2_666 . yes
C(47) C(48) O(1) C(49) 61(3) . 2_666 . yes
C(47) C(48) C(46) C(49) 32(1) . 2_666 2_666 yes
C(47) C(48) C(48) C(47) -180.0 . 2_666 2_666 yes
C(47) C(48) C(48) C(49) 154.9(9) . 2_666 . yes
C(47) C(48) C(48) C(49) -25.1(9) . 2_666 2_666 yes
C(47) C(48) C(49) C(48) -24.6(10) . . 2_666 yes
C(47) C(48) C(49) C(49) -24.6(10) . . 2_666 yes
C(47) C(48) C(49) C(48) 106(2) . 2_666 2_666 yes
C(47) C(48) C(49) C(49) 106(2) . 2_666 . yes
C(47) C(49) O(1) C(48) 162(1) 2_666 . 2_666 yes
C(47) C(49) C(46) C(48) -105(2) 2_666 2_666 . yes
C(47) C(49) C(48) C(48) -106(2) 2_666 . 2_666 yes
C(47) C(49) C(48) C(49) -106(2) 2_666 . . yes
C(47) C(49) C(48) C(48) 129(1) 2_666 2_666 . yes
C(47) C(49) C(48) C(49) 129(1) 2_666 2_666 . yes
C(47) C(49) C(49) C(47) -180.0 2_666 . 2_666 yes
C(47) C(49) C(49) C(48) 118(2) 2_666 . . yes
C(47) C(49) C(49) C(48) -61(2) 2_666 . 2_666 yes
C(48) O(1) C(46) C(49) 17.1(8) 2_666 2_666 2_666 yes
C(48) O(1) C(47) C(49) 14(1) 2_666 2_666 . yes
C(48) O(1) C(49) C(49) -16.4(6) 2_666 . 2_666 yes
C(48) C(46) O(1) C(49) 9.6(9) 2_666 2_666 . yes
C(48) C(46) C(49) C(49) 18(1) 2_666 2_666 . yes
C(48) C(47) O(1) C(49) 25.5(9) . . 2_666 yes
C(48) C(47) C(49) C(49) -70(2) . 2_666 . yes
C(48) C(48) O(1) C(49) -17.7(6) 2_666 . 2_666 yes
C(48) C(48) C(46) C(49) 121(4) 2_666 . . yes
C(48) C(48) C(47) C(49) -64(2) 2_666 2_666 . yes
C(48) C(48) C(49) C(49) 0.0 2_666 . 2_666 yes
C(48) C(48) C(49) C(49) 0.0 2_666 2_666 . yes
C(48) C(49) C(48) C(49) 0.0 . 2_666 2_666 yes
C(48) C(49) C(49) C(48) -180.0 . 2_666 2_666 yes
C(48) C(49) C(48) C(49) 0.0 2_666 2_666 . yes
C(48) C(49) C(49) C(48) 180.0 2_666 . 2_666 yes
C(49) C(48) C(48) C(49) -180.0 . 2_666 2_666 yes
C(49) C(48) C(49) C(48) 0.0 . 2_666 2_666 yes
C(49) C(48) C(48) C(49) -180.0 2_666 . 2_666 yes
C(49) C(48) C(49) C(48) 0.0 2_666 2_666 . yes
C(49) C(48) C(49) C(48) 0.0 2_666 2_666 . yes
